data_7040126
loop_
_publ_author_name
'Dobrova, Aliona'
'Platzer, Sonja'
'Bacher, Felix'
'Milunovic, Miljan N. M.'
'Dobrov, Anatolie'
'Spengler, Gabriella'
'Enyedy, \'Eva A'
'Novitchi, Ghenadie'
'Arion, Vladimir B.'

_publ_section_title
;
 Structure-antiproliferative activity studies on l-proline- and
 homoproline-4-N-pyrrolidine-3-thiosemicarbazone hybrids and their
 nickel(ii), palladium(ii) and copper(ii) complexes.
;
_journal_issue 34
_journal_name_full 'Dalton transactions (Cambridge, England : 2003)'
_journal_page_first 13427
_journal_page_last 13439
_journal_paper_doi 10.1039/c6dt02784a
_journal_volume 45
_journal_year 2016
_chemical_formula_moiety 'C20 H28 Cl2 Cu N4 O3 S'
_chemical_formula_sum 'C20 H28 Cl2 Cu N4 O3 S'
_chemical_formula_weight 538.96
_chemical_name_systematic
;
 ?
;
_space_group_crystal_system monoclinic
_space_group_IT_number 15
_space_group_name_Hall '-C 2yc'
_space_group_name_H-M_alt 'C 1 2/c 1'
_symmetry_space_group_name_Hall '-C 2yc'
_symmetry_space_group_name_H-M 'C 1 2/c 1'
_atom_sites_solution_hydrogens geom
_audit_creation_method SHELXL-2014
_audit_update_record
;
2016-07-12 deposited with the CCDC.
2016-08-03 downloaded from the CCDC.
;
_cell_angle_alpha 90
_cell_angle_beta 100.503(6)
_cell_angle_gamma 90
_cell_formula_units_Z 8
_cell_length_a 20.3880(16)
_cell_length_b 14.1122(7)
_cell_length_c 15.9901(12)
_cell_measurement_reflns_used 5497
_cell_measurement_temperature 100(2)
_cell_measurement_theta_max 61.86
_cell_measurement_theta_min 3.83
_cell_volume 4523.6(5)
_computing_cell_refinement 'STOE X-Area'
_computing_data_collection 'STOE X-Area'
_computing_data_reduction 'STOE X-RED'
_computing_molecular_graphics 'Bruker SHELXTL'
_computing_publication_material 'Bruker SHELXTL'
_computing_structure_refinement 'SHELXL-2014 (Sheldrick, 2014)'
_computing_structure_solution 'SHELXS-2014 (Sheldrick, 2014)'
_diffrn_ambient_temperature 100(2)
_diffrn_measured_fraction_theta_full 0.543
_diffrn_measured_fraction_theta_max 0.997
_diffrn_measurement_device_type STOE
_diffrn_measurement_method 'rotation method'
_diffrn_radiation_type CuK\a
_diffrn_radiation_wavelength 1.54186
_diffrn_reflns_av_R_equivalents 0.2471
_diffrn_reflns_av_unetI/netI 0.1194
_diffrn_reflns_Laue_measured_fraction_full 0.543
_diffrn_reflns_Laue_measured_fraction_max 0.997
_diffrn_reflns_limit_h_max 19
_diffrn_reflns_limit_h_min -19
_diffrn_reflns_limit_k_max 13
_diffrn_reflns_limit_k_min -9
_diffrn_reflns_limit_l_max 15
_diffrn_reflns_limit_l_min -15
_diffrn_reflns_number 20830
_diffrn_reflns_point_group_measured_fraction_full 0.543
_diffrn_reflns_point_group_measured_fraction_max 0.997
_diffrn_reflns_theta_full 67.686
_diffrn_reflns_theta_max 49.093
_diffrn_reflns_theta_min 4.411
_diffrn_source 'Genix3D Cu HF'
_exptl_absorpt_coefficient_mu 4.658
_exptl_absorpt_correction_T_max 0.9426
_exptl_absorpt_correction_T_min 0.7874
_exptl_absorpt_correction_type multi-scan
_exptl_absorpt_process_details SADABS
_exptl_crystal_colour pale-green
_exptl_crystal_density_diffrn 1.583
_exptl_crystal_description rod
_exptl_crystal_F_000 2232
_exptl_crystal_size_max 0.082
_exptl_crystal_size_mid 0.037
_exptl_crystal_size_min 0.015
_refine_diff_density_max 0.404
_refine_diff_density_min -0.429
_refine_diff_density_rms 0.091
_refine_ls_extinction_method none
_refine_ls_goodness_of_fit_ref 0.942
_refine_ls_hydrogen_treatment constr
_refine_ls_matrix_type full
_refine_ls_number_parameters 282
_refine_ls_number_reflns 2219
_refine_ls_number_restraints 0
_refine_ls_restrained_S_all 0.942
_refine_ls_R_factor_all 0.0975
_refine_ls_R_factor_gt 0.0555
_refine_ls_shift/su_max 0.000
_refine_ls_shift/su_mean 0.000
_refine_ls_structure_factor_coef Fsqd
_refine_ls_weighting_details 'w=1/[\s^2^(Fo^2^)+(0.0490P)^2^] where P=(Fo^2^+2Fc^2^)/3'
_refine_ls_weighting_scheme calc
_refine_ls_wR_factor_gt 0.1201
_refine_ls_wR_factor_ref 0.1307
_reflns_Friedel_coverage 0.000
_reflns_number_gt 1302
_reflns_number_total 2219
_reflns_threshold_expression 'I > 2\s(I)'
_cod_data_source_file c6dt02784a2.cif
_cod_data_source_block feba397
_cod_depositor_comments 'Adding full bibliography for 7040123--7040126.cif.'
_cod_database_code 7040126
_shelx_space_group_comment
;
The symmetry employed for this shelxl refinement is uniquely defined
by the following loop, which should always be used as a source of
symmetry information in preference to the above space-group names.
They are only intended as comments.
;
_shelx_estimated_absorpt_t_min 0.701
_shelx_estimated_absorpt_t_max 0.933
_shelxl_version_number 2014-3

loop_
_space_group_symop_operation_xyz
'x, y, z'
'-x, y, -z+1/2'
'x+1/2, y+1/2, z'
'-x+1/2, y+1/2, -z+1/2'
'-x, -y, -z'
'x, -y, z-1/2'
'-x+1/2, -y+1/2, -z'
'x+1/2, -y+1/2, z-1/2'

loop_
_atom_site_label
_atom_site_type_symbol
_atom_site_fract_x
_atom_site_fract_y
_atom_site_fract_z
_atom_site_U_iso_or_equiv
_atom_site_adp_type
_atom_site_occupancy
_atom_site_site_symmetry_order
_atom_site_calc_flag
_atom_site_refinement_flags_posn
_atom_site_refinement_flags_adp
Cu1 Cu 0.58984(7) 0.44521(9) 0.19658(8) 0.0523(5) Uani 1 1 d . .
Cl1 Cl 0.68457(12) 0.39655(16) 0.28671(15) 0.0620(7) Uani 1 1 d . .
Cl2 Cl 0.64602(11) 0.49019(16) 0.05910(15) 0.0586(7) Uani 1 1 d . .
S1 S 0.55334(12) 0.29590(16) 0.16447(16) 0.0558(7) Uani 1 1 d . .
O1 O 0.6055(3) 0.5704(4) 0.2421(4) 0.0542(16) Uani 1 1 d . .
O2 O 0.8524(4) 0.6577(6) 0.5251(4) 0.077(2) Uani 1 1 d . .
O3 O 0.7839(3) 0.5777(5) 0.5910(4) 0.0618(18) Uani 1 1 d . .
H30 H 0.7467 0.5504 0.5791 0.093 Uiso 1 1 calc R U
N1 N 0.5032(4) 0.4876(6) 0.1269(5) 0.053(2) Uani 1 1 d . .
N2 N 0.4612(4) 0.4174(5) 0.0894(5) 0.053(2) Uani 1 1 d . .
H2 H 0.4236 0.4324 0.0556 0.064 Uiso 1 1 calc R U
N3 N 0.4340(3) 0.2594(5) 0.0707(5) 0.0491(19) Uani 1 1 d . .
N4 N 0.7219(4) 0.6521(5) 0.2904(5) 0.057(2) Uani 1 1 d . .
H4 H 0.6936 0.5939 0.2881 0.068 Uiso 1 1 calc R U
C1 C 0.5806(5) 0.6506(6) 0.2040(6) 0.054(3) Uani 1 1 d . .
C2 C 0.6151(5) 0.7351(6) 0.2312(6) 0.054(3) Uani 1 1 d . .
C3 C 0.5873(6) 0.8211(7) 0.1995(7) 0.065(3) Uani 1 1 d . .
H3 H 0.6111 0.8777 0.2172 0.078 Uiso 1 1 calc R U
C4 C 0.5272(5) 0.8289(7) 0.1438(7) 0.061(3) Uani 1 1 d . .
C5 C 0.4951(5) 0.7448(7) 0.1166(7) 0.061(3) Uani 1 1 d . .
H5 H 0.4537 0.7471 0.0781 0.073 Uiso 1 1 calc R U
C6 C 0.5222(4) 0.6557(6) 0.1447(6) 0.053(3) Uani 1 1 d . .
C7 C 0.4838(5) 0.5745(7) 0.1105(6) 0.054(3) Uani 1 1 d . .
H7 H 0.4422 0.5849 0.0740 0.065 Uiso 1 1 calc R U
C8 C 0.4779(5) 0.3237(7) 0.1046(6) 0.049(2) Uani 1 1 d . .
C9 C 0.4966(6) 0.9242(7) 0.1204(9) 0.084(4) Uani 1 1 d . .
H9A H 0.4746 0.9238 0.0606 0.126 Uiso 1 1 calc R U
H9B H 0.5316 0.9727 0.1291 0.126 Uiso 1 1 calc R U
H9C H 0.4637 0.9383 0.1563 0.126 Uiso 1 1 calc R U
C10 C 0.6770(5) 0.7349(7) 0.2961(7) 0.066(3) Uani 1 1 d . .
H10A H 0.6647 0.7353 0.3532 0.079 Uiso 1 1 calc R U
H10B H 0.7020 0.7940 0.2903 0.079 Uiso 1 1 calc R U
C11 C 0.7518(5) 0.6518(7) 0.2124(7) 0.059(3) Uani 1 1 d . .
H11A H 0.7550 0.7171 0.1909 0.071 Uiso 1 1 calc R U
H11B H 0.7245 0.6133 0.1673 0.071 Uiso 1 1 calc R U
C12 C 0.8205(5) 0.6090(7) 0.2386(6) 0.060(3) Uani 1 1 d . .
H12A H 0.8555 0.6563 0.2334 0.072 Uiso 1 1 calc R U
H12B H 0.8261 0.5537 0.2024 0.072 Uiso 1 1 calc R U
C13 C 0.8249(5) 0.5789(8) 0.3307(7) 0.068(3) Uani 1 1 d . .
H13A H 0.8126 0.5114 0.3343 0.081 Uiso 1 1 calc R U
H13B H 0.8707 0.5882 0.3631 0.081 Uiso 1 1 calc R U
C14 C 0.7768(5) 0.6410(8) 0.3643(6) 0.061(3) Uani 1 1 d . .
H14 H 0.7981 0.7042 0.3784 0.073 Uiso 1 1 calc R U
C15 C 0.7509(5) 0.6052(8) 0.4403(6) 0.066(3) Uani 1 1 d . .
H15A H 0.7095 0.6401 0.4448 0.079 Uiso 1 1 calc R U
H15B H 0.7392 0.5374 0.4315 0.079 Uiso 1 1 calc R U
C16 C 0.7989(6) 0.6154(8) 0.5215(8) 0.066(3) Uani 1 1 d . .
C17 C 0.3673(4) 0.2799(7) 0.0201(7) 0.058(3) Uani 1 1 d . .
H17A H 0.3705 0.3007 -0.0381 0.069 Uiso 1 1 calc R U
H17B H 0.3440 0.3293 0.0476 0.069 Uiso 1 1 calc R U
C18 C 0.3323(5) 0.1860(6) 0.0188(7) 0.058(3) Uani 1 1 d . .
H18A H 0.3001 0.1777 -0.0351 0.069 Uiso 1 1 calc R U
H18B H 0.3081 0.1811 0.0669 0.069 Uiso 1 1 calc R U
C19 C 0.3871(5) 0.1128(7) 0.0266(7) 0.067(3) Uani 1 1 d . .
H19A H 0.3977 0.0975 -0.0299 0.080 Uiso 1 1 calc R U
H19B H 0.3738 0.0539 0.0527 0.080 Uiso 1 1 calc R U
C20 C 0.4462(5) 0.1580(6) 0.0831(7) 0.058(3) Uani 1 1 d . .
H20A H 0.4482 0.1400 0.1433 0.070 Uiso 1 1 calc R U
H20B H 0.4885 0.1393 0.0654 0.070 Uiso 1 1 calc R U

loop_
_atom_site_aniso_label
_atom_site_aniso_U_11
_atom_site_aniso_U_22
_atom_site_aniso_U_33
_atom_site_aniso_U_23
_atom_site_aniso_U_13
_atom_site_aniso_U_12
Cu1 0.0561(8) 0.0423(8) 0.0534(8) 0.0055(6) -0.0034(6) 0.0089(6)
Cl1 0.0665(16) 0.0520(15) 0.0583(15) 0.0074(11) -0.0128(12) 0.0077(11)
Cl2 0.0573(15) 0.0578(15) 0.0569(15) 0.0104(11) 0.0008(12) 0.0109(11)
S1 0.0536(15) 0.0418(14) 0.0663(16) 0.0092(12) -0.0043(12) 0.0097(11)
O1 0.063(4) 0.036(4) 0.056(4) 0.003(3) -0.009(3) 0.012(3)
O2 0.075(5) 0.086(5) 0.062(5) -0.009(4) -0.004(4) -0.027(5)
O3 0.065(5) 0.066(5) 0.048(4) -0.001(3) -0.007(3) -0.007(3)
N1 0.055(5) 0.052(6) 0.048(5) 0.004(4) 0.001(4) 0.001(5)
N2 0.048(5) 0.041(6) 0.063(5) 0.008(4) -0.007(4) -0.001(4)
N3 0.038(5) 0.036(5) 0.067(5) 0.004(4) -0.006(4) 0.008(4)
N4 0.055(5) 0.052(5) 0.056(5) -0.001(4) -0.008(5) 0.009(4)
C1 0.058(7) 0.043(7) 0.060(6) -0.010(5) 0.012(6) 0.011(5)
C2 0.052(6) 0.042(7) 0.064(7) -0.007(5) -0.003(5) 0.007(5)
C3 0.071(8) 0.046(6) 0.079(7) -0.013(6) 0.018(7) 0.000(6)
C4 0.056(7) 0.049(7) 0.075(7) 0.002(5) 0.000(6) 0.010(5)
C5 0.060(7) 0.049(7) 0.070(7) 0.005(6) 0.003(5) 0.019(6)
C6 0.036(6) 0.053(7) 0.061(6) 0.003(5) -0.012(5) 0.000(5)
C7 0.047(6) 0.050(8) 0.063(6) 0.018(5) 0.003(5) 0.019(5)
C8 0.049(6) 0.045(7) 0.054(6) 0.006(5) 0.013(5) 0.011(5)
C9 0.076(8) 0.044(7) 0.131(10) 0.001(6) 0.017(7) 0.018(6)
C10 0.076(7) 0.055(7) 0.064(7) -0.015(5) 0.004(6) 0.002(6)
C11 0.073(7) 0.039(6) 0.062(7) 0.000(5) 0.007(6) -0.004(5)
C12 0.053(7) 0.071(7) 0.050(7) -0.014(5) -0.006(5) 0.005(5)
C13 0.049(6) 0.074(8) 0.075(8) 0.001(6) -0.002(5) -0.001(5)
C14 0.051(7) 0.071(7) 0.059(7) 0.001(5) 0.004(6) -0.008(5)
C15 0.062(7) 0.066(7) 0.063(7) 0.008(5) -0.005(6) -0.004(5)
C16 0.060(8) 0.054(7) 0.075(9) -0.022(6) -0.010(6) -0.013(6)
C17 0.045(6) 0.051(7) 0.073(7) 0.008(5) 0.002(5) 0.002(5)
C18 0.051(6) 0.055(7) 0.064(6) 0.008(5) 0.003(5) -0.008(5)
C19 0.065(7) 0.040(6) 0.088(8) 0.008(5) -0.003(6) 0.002(5)
C20 0.051(6) 0.041(7) 0.079(7) 0.012(5) 0.006(5) 0.003(5)

loop_
_atom_type_symbol
_atom_type_description
_atom_type_scat_dispersion_real
_atom_type_scat_dispersion_imag
_atom_type_scat_source
C C 0.0181 0.0091 'International Tables Vol C Tables 4.2.6.8 and 6.1.1.4'
H H 0.0000 0.0000 'International Tables Vol C Tables 4.2.6.8 and 6.1.1.4'
S S 0.3331 0.5567 'International Tables Vol C Tables 4.2.6.8 and 6.1.1.4'
Cl Cl 0.3639 0.7018 'International Tables Vol C Tables 4.2.6.8 and 6.1.1.4'
N N 0.0311 0.0180 'International Tables Vol C Tables 4.2.6.8 and 6.1.1.4'
O O 0.0492 0.0322 'International Tables Vol C Tables 4.2.6.8 and 6.1.1.4'
Cu Cu -1.9646 0.5888 'International Tables Vol C Tables 4.2.6.8 and 6.1.1.4'

loop_
_geom_angle_atom_site_label_1
_geom_angle_atom_site_label_2
_geom_angle_atom_site_label_3
_geom_angle
O1 Cu1 N1 90.3(3)
O1 Cu1 S1 166.1(2)
N1 Cu1 S1 86.1(2)
O1 Cu1 Cl1 88.54(18)
N1 Cu1 Cl1 174.9(2)
S1 Cu1 Cl1 93.91(9)
O1 Cu1 Cl2 91.5(2)
N1 Cu1 Cl2 86.5(2)
S1 Cu1 Cl2 101.69(10)
Cl1 Cu1 Cl2 98.43(9)
C8 S1 Cu1 98.0(4)
C1 O1 Cu1 125.6(6)
C16 O3 H30 109.5
C7 N1 N2 116.7(7)
C7 N1 Cu1 126.8(6)
N2 N1 Cu1 116.4(6)
N1 N2 C8 120.1(7)
N1 N2 H2 120.0
C8 N2 H2 120.0
C8 N3 C20 122.1(7)
C8 N3 C17 125.3(7)
C20 N3 C17 112.5(7)
C14 N4 C11 107.7(7)
C14 N4 C10 114.6(8)
C11 N4 C10 113.7(7)
C14 N4 H4 106.8
C11 N4 H4 106.8
C10 N4 H4 106.8
O1 C1 C6 124.3(8)
O1 C1 C2 116.5(9)
C6 C1 C2 119.0(8)
C3 C2 C1 118.4(9)
C3 C2 C10 119.6(9)
C1 C2 C10 121.8(8)
C4 C3 C2 123.8(9)
C4 C3 H3 118.1
C2 C3 H3 118.1
C3 C4 C5 116.6(8)
C3 C4 C9 120.7(10)
C5 C4 C9 122.6(10)
C4 C5 C6 121.8(9)
C4 C5 H5 119.1
C6 C5 H5 119.1
C1 C6 C5 120.2(8)
C1 C6 C7 124.0(8)
C5 C6 C7 115.7(8)
N1 C7 C6 123.4(8)
N1 C7 H7 118.3
C6 C7 H7 118.3
N3 C8 N2 117.4(8)
N3 C8 S1 123.3(7)
N2 C8 S1 119.3(7)
C4 C9 H9A 109.5
C4 C9 H9B 109.5
H9A C9 H9B 109.5
C4 C9 H9C 109.5
H9A C9 H9C 109.5
H9B C9 H9C 109.5
C2 C10 N4 114.3(8)
C2 C10 H10A 108.7
N4 C10 H10A 108.7
C2 C10 H10B 108.7
N4 C10 H10B 108.7
H10A C10 H10B 107.6
N4 C11 C12 105.7(8)
N4 C11 H11A 110.6
C12 C11 H11A 110.6
N4 C11 H11B 110.6
C12 C11 H11B 110.6
H11A C11 H11B 108.7
C11 C12 C13 105.5(8)
C11 C12 H12A 110.6
C13 C12 H12A 110.6
C11 C12 H12B 110.6
C13 C12 H12B 110.6
H12A C12 H12B 108.8
C14 C13 C12 105.0(8)
C14 C13 H13A 110.7
C12 C13 H13A 110.7
C14 C13 H13B 110.7
C12 C13 H13B 110.7
H13A C13 H13B 108.8
N4 C14 C13 103.1(8)
N4 C14 C15 110.9(8)
C13 C14 C15 116.6(9)
N4 C14 H14 108.6
C13 C14 H14 108.6
C15 C14 H14 108.6
C16 C15 C14 113.8(9)
C16 C15 H15A 108.8
C14 C15 H15A 108.8
C16 C15 H15B 108.8
C14 C15 H15B 108.8
H15A C15 H15B 107.7
O2 C16 O3 119.7(9)
O2 C16 C15 121.5(12)
O3 C16 C15 118.8(10)
N3 C17 C18 102.9(7)
N3 C17 H17A 111.2
C18 C17 H17A 111.2
N3 C17 H17B 111.2
C18 C17 H17B 111.2
H17A C17 H17B 109.1
C17 C18 C19 105.1(8)
C17 C18 H18A 110.7
C19 C18 H18A 110.7
C17 C18 H18B 110.7
C19 C18 H18B 110.7
H18A C18 H18B 108.8
C18 C19 C20 105.0(8)
C18 C19 H19A 110.8
C20 C19 H19A 110.8
C18 C19 H19B 110.8
C20 C19 H19B 110.8
H19A C19 H19B 108.8
N3 C20 C19 103.6(7)
N3 C20 H20A 111.0
C19 C20 H20A 111.0
N3 C20 H20B 111.0
C19 C20 H20B 111.0
H20A C20 H20B 109.0

loop_
_geom_bond_atom_site_label_1
_geom_bond_atom_site_label_2
_geom_bond_distance
Cu1 O1 1.916(6)
Cu1 N1 2.001(8)
Cu1 S1 2.262(3)
Cu1 Cl1 2.294(2)
Cu1 Cl2 2.732(3)
S1 C8 1.702(10)
O1 C1 1.340(11)
O2 C16 1.237(13)
O3 C16 1.317(14)
O3 H30 0.8400
N1 C7 1.301(11)
N1 N2 1.373(10)
N2 C8 1.376(11)
N2 H2 0.8800
N3 C8 1.320(12)
N3 C20 1.460(12)
N3 C17 1.478(12)
N4 C14 1.480(12)
N4 C11 1.485(13)
N4 C10 1.497(13)
N4 H4 1.0000
C1 C6 1.383(13)
C1 C2 1.413(13)
C2 C3 1.396(14)
C2 C10 1.480(14)
C3 C4 1.382(14)
C3 H3 0.9500
C4 C5 1.386(14)
C4 C9 1.501(14)
C5 C6 1.413(13)
C5 H5 0.9500
C6 C7 1.438(13)
C7 H7 0.9500
C9 H9A 0.9800
C9 H9B 0.9800
C9 H9C 0.9800
C10 H10A 0.9900
C10 H10B 0.9900
C11 C12 1.513(14)
C11 H11A 0.9900
C11 H11B 0.9900
C12 C13 1.520(14)
C12 H12A 0.9900
C12 H12B 0.9900
C13 C14 1.487(15)
C13 H13A 0.9900
C13 H13B 0.9900
C14 C15 1.498(14)
C14 H14 1.0000
C15 C16 1.483(15)
C15 H15A 0.9900
C15 H15B 0.9900
C17 C18 1.503(13)
C17 H17A 0.9900
C17 H17B 0.9900
C18 C19 1.510(14)
C18 H18A 0.9900
C18 H18B 0.9900
C19 C20 1.510(14)
C19 H19A 0.9900
C19 H19B 0.9900
C20 H20A 0.9900
C20 H20B 0.9900

loop_
_geom_hbond_atom_site_label_D
_geom_hbond_atom_site_label_H
_geom_hbond_atom_site_label_A
_geom_hbond_distance_DH
_geom_hbond_distance_HA
_geom_hbond_distance_DA
_geom_hbond_angle_DHA
_geom_hbond_site_symmetry_A
O3 H30 Cl2 0.84 2.10 2.925(7) 167.5 6_566
N2 H2 Cl2 0.88 2.37 3.197(8) 156.6 5_665
N4 H4 Cl1 1.00 2.79 3.684(8) 149.0 .
N4 H4 O1 1.00 1.84 2.624(10) 132.5 .
C7 H7 Cl2 0.95 2.74 3.547(10) 143.6 5_665
C10 H10A O2 0.99 2.54 3.385(13) 143.5 7_666
C10 H10B O3 0.99 2.60 3.220(12) 120.5 7_666
C11 H11A Cl1 0.99 2.81 3.688(10) 148.2 4_655
C11 H11B Cl2 0.99 2.75 3.733(10) 172.3 .
C12 H12A S1 0.99 2.98 3.810(10) 141.7 4_655
C12 H12B O3 0.99 2.61 3.526(12) 154.3 6_565

loop_
_geom_torsion_atom_site_label_1
_geom_torsion_atom_site_label_2
_geom_torsion_atom_site_label_3
_geom_torsion_atom_site_label_4
_geom_torsion
C7 N1 N2 C8 -179.2(8)
Cu1 N1 N2 C8 3.7(10)
Cu1 O1 C1 C6 25.8(12)
Cu1 O1 C1 C2 -158.2(7)
O1 C1 C2 C3 -173.7(8)
C6 C1 C2 C3 2.5(13)
O1 C1 C2 C10 2.2(13)
C6 C1 C2 C10 178.5(9)
C1 C2 C3 C4 1.1(15)
C10 C2 C3 C4 -174.9(10)
C2 C3 C4 C5 -2.5(15)
C2 C3 C4 C9 172.8(11)
C3 C4 C5 C6 0.3(15)
C9 C4 C5 C6 -174.9(11)
O1 C1 C6 C5 171.3(9)
C2 C1 C6 C5 -4.7(14)
O1 C1 C6 C7 -5.9(15)
C2 C1 C6 C7 178.2(9)
C4 C5 C6 C1 3.3(15)
C4 C5 C6 C7 -179.3(10)
N2 N1 C7 C6 -179.9(9)
Cu1 N1 C7 C6 -3.0(13)
C1 C6 C7 N1 -5.8(15)
C5 C6 C7 N1 176.9(9)
C20 N3 C8 N2 -179.6(8)
C17 N3 C8 N2 -2.1(13)
C20 N3 C8 S1 0.9(13)
C17 N3 C8 S1 178.4(7)
N1 N2 C8 N3 176.3(8)
N1 N2 C8 S1 -4.3(11)
Cu1 S1 C8 N3 -178.1(7)
Cu1 S1 C8 N2 2.5(8)
C3 C2 C10 N4 -147.1(9)
C1 C2 C10 N4 36.9(13)
C14 N4 C10 C2 -168.5(8)
C11 N4 C10 C2 67.0(11)
C14 N4 C11 C12 18.0(10)
C10 N4 C11 C12 146.1(8)
N4 C11 C12 C13 4.4(10)
C11 C12 C13 C14 -25.0(10)
C11 N4 C14 C13 -33.6(9)
C10 N4 C14 C13 -161.2(8)
C11 N4 C14 C15 -159.1(8)
C10 N4 C14 C15 73.3(11)
C12 C13 C14 N4 35.6(10)
C12 C13 C14 C15 157.4(8)
N4 C14 C15 C16 -165.2(9)
C13 C14 C15 C16 77.3(12)
C14 C15 C16 O2 6.1(15)
C14 C15 C16 O3 -173.3(9)
C8 N3 C17 C18 -164.9(9)
C20 N3 C17 C18 12.8(11)
N3 C17 C18 C19 -28.3(10)
C17 C18 C19 C20 34.0(11)
C8 N3 C20 C19 -174.4(9)
C17 N3 C20 C19 7.8(11)
C18 C19 C20 N3 -25.3(11)
